data_4329805
loop_
_publ_author_name
'Goutam Mukherjee'
'Puspendra Singh'
'Chandrasekhar Ganguri'
'Sagar Sharma'
'Harkesh B. Singh'
'Nidhi Goel'
'Udai P. Singh'
'Ray J. Butcher'

_publ_contact_author_address
;
Department of Chemistry
Indian Institute of Technology Bombay
Powai, Mumbai-40076
India
;
_publ_contact_author_email chhbsia@chem.iitb.ac.in
_publ_contact_author_name 'Prof. Harkesh B. Singh'
_publ_section_title
;
 Selenadiazolopyridine: A Synthon for Supramolecular Assembly and
 Complexes with Metallophilic Interactions
;
_journal_name_full 'Inorganic Chemistry'
_journal_page_first 8128
_journal_page_last 8140
_journal_paper_doi 10.1021/ic3005272
_journal_volume 51
_journal_year 2012
_chemical_formula_moiety 'C5 H3 N3 Se'
_chemical_formula_sum 'C5 H3 N3 Se'
_chemical_formula_weight 184.06
_chemical_name_systematic
; 
 ? 
;
_space_group_IT_number 14
_symmetry_cell_setting monoclinic
_symmetry_space_group_name_Hall '-P 2ybc'
_symmetry_space_group_name_H-M 'P 1 21/c 1'
_atom_sites_solution_hydrogens geom
_atom_sites_solution_primary direct
_atom_sites_solution_secondary difmap
_audit_creation_method SHELXL-97
_cell_angle_alpha 90.00
_cell_angle_beta 111.156(8)
_cell_angle_gamma 90.00
_cell_formula_units_Z 8
_cell_length_a 11.2836(8)
_cell_length_b 8.3584(5)
_cell_length_c 12.7110(8)
_cell_measurement_reflns_used 3793
_cell_measurement_temperature 173(2)
_cell_measurement_theta_max 32.3825
_cell_measurement_theta_min 4.7784
_cell_volume 1118.01(14)
_computing_cell_refinement 'CrysAlis PRO (Oxford Diffraction)'
_computing_data_collection 'CrysAlis PRO (Oxford Diffraction)'
_computing_data_reduction 'CrysAlis PRO (Oxford Diffraction)'
_computing_molecular_graphics 'SHELXTL (Sheldrick, 2008)'
_computing_publication_material SHELXTL
_computing_structure_refinement 'SHELXL-97 (Sheldrick, 2008)'
_computing_structure_solution 'SHELXS-97 (Sheldrick, 2008)'
_diffrn_ambient_temperature 173(2)
_diffrn_detector_area_resol_mean 10.5081
_diffrn_measured_fraction_theta_full 0.988
_diffrn_measured_fraction_theta_max 0.878
_diffrn_measurement_device_type 'Oxford Diffraction Gemini'
_diffrn_measurement_method '\f and \w scans'
_diffrn_radiation_monochromator graphite
_diffrn_radiation_source 'fine-focus sealed tube'
_diffrn_radiation_type MoK\a
_diffrn_radiation_wavelength 0.71073
_diffrn_reflns_av_R_equivalents 0.0000
_diffrn_reflns_av_sigmaI/netI 0.1053
_diffrn_reflns_limit_h_max 15
_diffrn_reflns_limit_h_min -17
_diffrn_reflns_limit_k_max 12
_diffrn_reflns_limit_k_min 0
_diffrn_reflns_limit_l_max 18
_diffrn_reflns_limit_l_min 0
_diffrn_reflns_number 3569
_diffrn_reflns_theta_full 25.50
_diffrn_reflns_theta_max 32.55
_diffrn_reflns_theta_min 4.81
_diffrn_standards_decay_% <2%
_diffrn_standards_interval_count 50
_diffrn_standards_number 2
_exptl_absorpt_coefficient_mu 6.603
_exptl_absorpt_correction_T_max 1.00000
_exptl_absorpt_correction_T_min 0.11504
_exptl_absorpt_correction_type multi-scan
_exptl_absorpt_process_details 'CrysAlis (Oxford Diffraction)'
_exptl_crystal_colour 'pale yellow'
_exptl_crystal_density_diffrn 2.187
_exptl_crystal_description chunk
_exptl_crystal_F_000 704
_exptl_crystal_size_max 0.53
_exptl_crystal_size_mid 0.47
_exptl_crystal_size_min 0.23
_refine_diff_density_max 1.329
_refine_diff_density_min -1.311
_refine_diff_density_rms 0.224
_refine_ls_extinction_method none
_refine_ls_goodness_of_fit_ref 1.131
_refine_ls_hydrogen_treatment constr
_refine_ls_matrix_type full
_refine_ls_number_parameters 163
_refine_ls_number_reflns 3569
_refine_ls_number_restraints 0
_refine_ls_restrained_S_all 1.131
_refine_ls_R_factor_all 0.1105
_refine_ls_R_factor_gt 0.0509
_refine_ls_shift/su_max 0.001
_refine_ls_shift/su_mean 0.000
_refine_ls_structure_factor_coef Fsqd
_refine_ls_weighting_details 'calc w=1/[\s^2^(Fo^2^)+(0.0670P)^2^] where P=(Fo^2^+2Fc^2^)/3'
_refine_ls_weighting_scheme calc
_refine_ls_wR_factor_gt 0.1051
_refine_ls_wR_factor_ref 0.1475
_reflns_number_gt 2140
_reflns_number_total 3569
_reflns_threshold_expression >2sigma(I)
_cod_data_source_file ic3005272_si_002_02.cif
_cod_data_source_block 5
_cod_original_cell_volume 1118.01(13)
_cod_original_sg_symbol_H-M 'P 21/c'
_cod_database_code 4329805

loop_
_symmetry_equiv_pos_as_xyz
'x, y, z'
'-x, y+1/2, -z+1/2'
'-x, -y, -z'
'x, -y-1/2, z-1/2'

loop_
_atom_site_label
_atom_site_type_symbol
_atom_site_fract_x
_atom_site_fract_y
_atom_site_fract_z
_atom_site_U_iso_or_equiv
_atom_site_adp_type
_atom_site_occupancy
_atom_site_symmetry_multiplicity
_atom_site_calc_flag
_atom_site_refinement_flags
Se1 Se 0.59937(5) 0.33132(7) 0.67223(4) 0.02287(17) Uani 1 1 d .
N1A N 0.4893(4) 0.1949(6) 0.6944(3) 0.0268(11) Uani 1 1 d .
N2A N 0.5440(4) 0.2994(6) 0.5229(3) 0.0225(10) Uani 1 1 d .
N3A N 0.3236(4) 0.0286(6) 0.5816(4) 0.0262(11) Uani 1 1 d .
C1A C 0.4184(5) 0.1374(6) 0.5941(4) 0.0178(10) Uani 1 1 d .
C2A C 0.2587(5) -0.0148(6) 0.4794(4) 0.0187(10) Uani 1 1 d .
H2AA H 0.1926 -0.0903 0.4690 0.022 Uiso 1 1 calc R
C3A C 0.2783(5) 0.0416(6) 0.3801(4) 0.0207(11) Uani 1 1 d .
H3AA H 0.2241 0.0052 0.3079 0.025 Uiso 1 1 calc R
C4A C 0.3733(5) 0.1463(7) 0.3882(4) 0.0201(11) Uani 1 1 d .
H4AA H 0.3885 0.1834 0.3236 0.024 Uiso 1 1 calc R
C5A C 0.4491(4) 0.1974(6) 0.4996(4) 0.0164(10) Uani 1 1 d .
Se2 Se 0.70875(5) 0.46389(7) 0.42954(4) 0.02253(16) Uani 1 1 d .
N1B N 0.8227(5) 0.5883(6) 0.4026(3) 0.0269(11) Uani 1 1 d .
N2B N 0.7669(4) 0.5049(6) 0.5779(3) 0.0215(10) Uani 1 1 d .
N3B N 0.9906(4) 0.7572(6) 0.5076(4) 0.0299(11) Uani 1 1 d .
C1B C 0.8942(5) 0.6523(6) 0.5001(4) 0.0186(10) Uani 1 1 d .
C2B C 1.0537(6) 0.8112(8) 0.6088(5) 0.0322(14) Uani 1 1 d .
H2BA H 1.1198 0.8858 0.6165 0.039 Uiso 1 1 calc R
C3B C 1.0319(5) 0.7678(7) 0.7083(5) 0.0263(12) Uani 1 1 d .
H3BA H 1.0853 0.8099 0.7790 0.032 Uiso 1 1 calc R
C4B C 0.9380(5) 0.6693(7) 0.7042(4) 0.0240(12) Uani 1 1 d .
H4BA H 0.9213 0.6428 0.7702 0.029 Uiso 1 1 calc R
C5B C 0.8631(5) 0.6049(6) 0.5966(4) 0.0179(10) Uani 1 1 d .

loop_
_atom_site_aniso_label
_atom_site_aniso_U_11
_atom_site_aniso_U_22
_atom_site_aniso_U_33
_atom_site_aniso_U_23
_atom_site_aniso_U_13
_atom_site_aniso_U_12
Se1 0.0197(3) 0.0303(3) 0.0164(3) -0.0047(2) 0.0039(2) -0.0002(2)
N1A 0.024(2) 0.042(3) 0.0136(19) 0.0049(19) 0.0058(19) 0.006(2)
N2A 0.020(2) 0.029(2) 0.018(2) 0.0000(18) 0.0057(18) 0.001(2)
N3A 0.022(2) 0.034(3) 0.025(2) 0.006(2) 0.012(2) -0.007(2)
C1A 0.016(2) 0.019(2) 0.018(2) 0.0038(19) 0.005(2) 0.006(2)
C2A 0.015(2) 0.014(2) 0.026(2) -0.005(2) 0.005(2) -0.003(2)
C3A 0.016(3) 0.024(3) 0.019(2) -0.011(2) 0.003(2) -0.007(2)
C4A 0.018(3) 0.030(3) 0.012(2) 0.000(2) 0.005(2) -0.002(2)
C5A 0.011(2) 0.021(3) 0.016(2) 0.0025(19) 0.0036(19) 0.007(2)
Se2 0.0227(3) 0.0241(3) 0.0167(3) -0.0030(2) 0.0023(2) 0.0001(2)
N1B 0.034(3) 0.031(3) 0.0145(19) -0.0044(19) 0.0076(19) -0.002(2)
N2B 0.025(2) 0.024(2) 0.015(2) -0.0025(17) 0.0060(19) -0.002(2)
N3B 0.023(3) 0.029(3) 0.039(3) 0.002(2) 0.012(2) -0.006(2)
C1B 0.018(3) 0.016(2) 0.021(2) 0.0078(19) 0.006(2) 0.006(2)
C2B 0.024(3) 0.037(4) 0.033(3) -0.006(3) 0.006(3) -0.010(3)
C3B 0.018(3) 0.024(3) 0.026(3) 0.000(2) -0.004(2) 0.005(2)
C4B 0.017(3) 0.032(3) 0.019(2) -0.007(2) 0.001(2) 0.002(2)
C5B 0.019(3) 0.014(2) 0.020(2) 0.0022(19) 0.006(2) 0.007(2)

loop_
_atom_type_symbol
_atom_type_description
_atom_type_scat_dispersion_real
_atom_type_scat_dispersion_imag
_atom_type_scat_source
C C 0.0033 0.0016 'International Tables Vol C Tables 4.2.6.8 and 6.1.1.4'
H H 0.0000 0.0000 'International Tables Vol C Tables 4.2.6.8 and 6.1.1.4'
N N 0.0061 0.0033 'International Tables Vol C Tables 4.2.6.8 and 6.1.1.4'
Se Se -0.0929 2.2259 'International Tables Vol C Tables 4.2.6.8 and 6.1.1.4'

loop_
_geom_angle_atom_site_label_1
_geom_angle_atom_site_label_2
_geom_angle_atom_site_label_3
_geom_angle
N1A Se1 N2A 94.3(2)
N1A Se1 N2B 164.13(16)
N2A Se1 N2B 70.94(17)
C1A N1A Se1 107.0(3)
C5A N2A Se1 106.2(3)
C5A N2A Se2 143.9(3)
Se1 N2A Se2 109.5(2)
C2A N3A C1A 116.0(4)
N1A C1A N3A 121.8(4)
N1A C1A C5A 115.4(5)
N3A C1A C5A 122.8(4)
N3A C2A C3A 125.5(5)
N3A C2A H2AA 117.2
C3A C2A H2AA 117.2
C4A C3A C2A 120.8(5)
C4A C3A H3AA 119.6
C2A C3A H3AA 119.6
C3A C4A C5A 116.2(4)
C3A C4A H4AA 121.9
C5A C4A H4AA 121.9
N2A C5A C4A 124.3(4)
N2A C5A C1A 117.0(4)
C4A C5A C1A 118.6(5)
N1B Se2 N2B 94.3(2)
N1B Se2 N2A 166.74(16)
N2B Se2 N2A 72.79(17)
C1B N1B Se2 107.1(3)
C5B N2B Se2 105.9(3)
C5B N2B Se1 147.2(3)
Se2 N2B Se1 106.74(19)
C2B N3B C1B 115.2(5)
N1B C1B N3B 121.5(5)
N1B C1B C5B 115.5(5)
N3B C1B C5B 123.0(5)
N3B C2B C3B 125.6(6)
N3B C2B H2BA 117.2
C3B C2B H2BA 117.2
C4B C3B C2B 121.0(5)
C4B C3B H3BA 119.5
C2B C3B H3BA 119.5
C3B C4B C5B 117.4(5)
C3B C4B H4BA 121.3
C5B C4B H4BA 121.3
N2B C5B C4B 125.0(5)
N2B C5B C1B 117.1(4)
C4B C5B C1B 117.9(5)

loop_
_geom_bond_atom_site_label_1
_geom_bond_atom_site_label_2
_geom_bond_distance
Se1 N1A 1.782(5)
Se1 N2A 1.791(4)
Se1 N2B 2.958(4)
N1A C1A 1.327(6)
N2A C5A 1.316(7)
N2A Se2 2.890(4)
N3A C2A 1.293(6)
N3A C1A 1.369(7)
C1A C5A 1.454(6)
C2A C3A 1.436(7)
C2A H2AA 0.9500
C3A C4A 1.359(7)
C3A H3AA 0.9500
C4A C5A 1.430(7)
C4A H4AA 0.9500
Se2 N1B 1.780(5)
Se2 N2B 1.792(4)
N1B C1B 1.323(7)
N2B C5B 1.322(7)
N3B C2B 1.305(7)
N3B C1B 1.374(7)
C1B C5B 1.447(7)
C2B C3B 1.421(8)
C2B H2BA 0.9500
C3B C4B 1.327(8)
C3B H3BA 0.9500
C4B C5B 1.428(7)
C4B H4BA 0.9500

loop_
_geom_torsion_atom_site_label_1
_geom_torsion_atom_site_label_2
_geom_torsion_atom_site_label_3
_geom_torsion_atom_site_label_4
_geom_torsion
N2A Se1 N1A C1A -1.1(4)
N2B Se1 N1A C1A -22.6(9)
N1A Se1 N2A C5A 1.6(4)
N2B Se1 N2A C5A 175.6(4)
N1A Se1 N2A Se2 -173.0(2)
N2B Se1 N2A Se2 0.90(13)
Se1 N1A C1A N3A -179.9(4)
Se1 N1A C1A C5A 0.3(5)
C2A N3A C1A N1A 178.0(5)
C2A N3A C1A C5A -2.3(8)
C1A N3A C2A C3A -0.1(8)
N3A C2A C3A C4A 1.9(8)
C2A C3A C4A C5A -1.1(8)
Se1 N2A C5A C4A 176.4(4)
Se2 N2A C5A C4A -12.1(9)
Se1 N2A C5A C1A -1.8(5)
Se2 N2A C5A C1A 169.7(4)
C3A C4A C5A N2A -179.3(5)
C3A C4A C5A C1A -1.1(7)
N1A C1A C5A N2A 1.0(7)
N3A C1A C5A N2A -178.7(5)
N1A C1A C5A C4A -177.3(5)
N3A C1A C5A C4A 2.9(7)
C5A N2A Se2 N1B 173.7(8)
Se1 N2A Se2 N1B -15.0(9)
C5A N2A Se2 N2B -172.8(6)
Se1 N2A Se2 N2B -1.5(2)
N2B Se2 N1B C1B -0.5(4)
N2A Se2 N1B C1B 12.4(11)
N1B Se2 N2B C5B 0.2(4)
N2A Se2 N2B C5B -176.7(4)
N1B Se2 N2B Se1 177.8(2)
N2A Se2 N2B Se1 0.87(13)
N1A Se1 N2B C5B -163.0(7)
N2A Se1 N2B C5B 174.3(7)
N1A Se1 N2B Se2 21.3(7)
N2A Se1 N2B Se2 -1.4(2)
Se2 N1B C1B N3B -178.9(4)
Se2 N1B C1B C5B 0.7(6)
C2B N3B C1B N1B -179.9(5)
C2B N3B C1B C5B 0.5(8)
C1B N3B C2B C3B 1.3(9)
N3B C2B C3B C4B -2.8(10)
C2B C3B C4B C5B 2.1(8)
Se2 N2B C5B C4B -179.9(4)
Se1 N2B C5B C4B 4.3(10)
Se2 N2B C5B C1B 0.2(5)
Se1 N2B C5B C1B -175.6(4)
C3B C4B C5B N2B 179.7(5)
C3B C4B C5B C1B -0.5(7)
N1B C1B C5B N2B -0.6(7)
N3B C1B C5B N2B 179.0(5)
N1B C1B C5B C4B 179.5(5)
N3B C1B C5B C4B -0.9(7)
